data_4115878
loop_
_publ_author_name
'Kazushi Shiren'
'Seiji Ogo'
'Shuhei Fujinami'
'Hideki Hayashi'
'Masatatsu Suzuki'
'Akira Uehara'
'Yoshihito Watanabe'
'Yoshihiko Moro-oka'

_publ_contact_author
;
    Masatatsu Suzuki
 Department of Chemistry, Faculty of Science, Kanazawa University, Kakuma-
mati, Kanazawa 920-1192, Japan
;
_publ_contact_author_email ' suzuki@cacheibm.s.kanazawa-u.ac.jp '
_publ_contact_author_fax ' +81-76-264-5742 '
_publ_contact_author_phone ' +81-76-264-5701 '
_publ_section_title
;
 Synthesis, Structures, and Properties of Bis(\m-oxo)nickel(III) and
 Bis(\m-superoxo)nickel(II) Complexes: An Unusual Conversion of a
 NiIII2(\m-O)2 Core into a NiII2(\m-OO)2 Core by H2O2 and Oxygenation of
 Ligand
;
_journal_name_full 'Journal of the American Chemical Society'
_journal_page_first 254
_journal_page_last 262
_journal_paper_doi 10.1021/ja990311d
_journal_volume 122
_journal_year 2000
_chemical_formula_sum 'C45 H56 Cl2 N8 Ni2 O11'
_chemical_formula_weight 1073.29
_space_group_IT_number 2
_symmetry_cell_setting triclinic
_symmetry_Int_Tables_number 2
_symmetry_space_group_name_Hall '-P 1'
_symmetry_space_group_name_H-M 'P -1'
_audit_creation_date 'Tue Feb  9 18:49:19 1999'
_audit_creation_method 'from TEXRAY.INF file'
_cell_angle_alpha 107.22(2)
_cell_angle_beta 108.63(2)
_cell_angle_gamma 84.53(2)
_cell_formula_units_Z 2
_cell_length_a 12.916(3)
_cell_length_b 17.394(3)
_cell_length_c 11.700(3)
_cell_measurement_reflns_used 25
_cell_measurement_temperature 157
_cell_measurement_theta_max 29.53
_cell_measurement_theta_min 22.93
_cell_volume 2379.2(10)
_computing_cell_refinement 'MSC/AFC Diffractometer Control'
_computing_data_collection 'MSC/AFC Diffractometer Control'
_computing_data_reduction teXsan
_computing_publication_material teXsan
_computing_structure_refinement teXsan
_computing_structure_solution SHELXS86
_diffrn_ambient_temperature 157
_diffrn_measurement_device 'Rigaku RAXISIV'
_diffrn_orient_matrix_UB_11 0.00000
_diffrn_orient_matrix_UB_12 0.00000
_diffrn_orient_matrix_UB_13 0.00000
_diffrn_orient_matrix_UB_21 0.00000
_diffrn_orient_matrix_UB_22 0.00000
_diffrn_orient_matrix_UB_23 0.00000
_diffrn_orient_matrix_UB_31 0.00000
_diffrn_orient_matrix_UB_32 0.00000
_diffrn_orient_matrix_UB_33 0.00000
_diffrn_radiation_detector 'Imaging Plate'
_diffrn_radiation_monochromator graphite
_diffrn_radiation_source 'Rigaku rotating anode'
_diffrn_radiation_type 'Mo K\a'
_diffrn_radiation_wavelength 0.7107
_diffrn_reflns_av_R_equivalents 0.000
_diffrn_reflns_av_sigmaI/netI 0.043
_diffrn_reflns_limit_h_max 15
_diffrn_reflns_limit_h_min -14
_diffrn_reflns_limit_k_max 21
_diffrn_reflns_limit_k_min -20
_diffrn_reflns_limit_l_max 0
_diffrn_reflns_limit_l_min -14
_diffrn_reflns_number 8206
_diffrn_reflns_reduction_process 'Lp corrections applied'
_diffrn_reflns_theta_max 25.65
_diffrn_reflns_theta_min 0.00
_diffrn_standards_decay_% 0.00
_diffrn_standards_interval_count 0
_diffrn_standards_number 0
_exptl_absorpt_coefficient_mu 9.72
_exptl_absorpt_correction_type none
_exptl_crystal_colour green
_exptl_crystal_density_diffrn 1.498
_exptl_crystal_description block
_exptl_crystal_F_000 1120.00
_exptl_crystal_size_max 0.60
_exptl_crystal_size_mid 0.40
_exptl_crystal_size_min 0.30
_refine_diff_density_max 1.00
_refine_diff_density_min -0.95
_refine_ls_extinction_coef 0.011(2)
_refine_ls_extinction_method 'Zachariasen(1967) type 2 gaussian isotropic'
_refine_ls_goodness_of_fit_obs 1.654
_refine_ls_hydrogen_treatment noref
_refine_ls_matrix_type full
_refine_ls_number_constraints 0
_refine_ls_number_parameters 614
_refine_ls_number_reflns 7510
_refine_ls_number_restraints 0
_refine_ls_R_factor_obs 0.0557
_refine_ls_shift/esd_max 0.0010
_refine_ls_shift/esd_mean 0.0000
_refine_ls_structure_factor_coef F
_refine_ls_weighting_details 'w = 1/[\s^2^(Fo) + 0.00240|Fo|^2^]'
_refine_ls_weighting_scheme calc
_refine_ls_wR_factor_obs 0.0955
_reflns_number_observed 7510
_reflns_number_total 8206
_reflns_observed_criterion >3.0sigma(I)
_cod_data_source_file ja990311d_3.cif
_cod_data_source_block Report_of_[Ni2(OH)2(Me3-tpa)2](ClO4)2.CH3COCH3_(4)
_cod_depositor_comments
;
The following automatic conversions were performed:

'_refine_ls_weighting_scheme' value 'w = 1/[\s^2^(Fo) +
0.00240|Fo|^2^]' was changed to 'calc'. New tag
'_refine_ls_weighting_details' was created. The value of the new tag
was set to 'w = 1/[\s^2^(Fo) + 0.00240|Fo|^2^]'.

Automatic conversion script
Id: cif_fix_values 3143 2015-03-26 13:38:13Z robertas 
;
_cod_original_cell_volume 2379.1(10)
_cod_original_sg_symbol_H-M 'P -1 '
_cod_original_formula_sum 'C45 H56 Cl2 N8 O11 Ni2 '
_cod_database_code 4115878

loop_
_symmetry_equiv_pos_as_xyz
x,y,z
-x,-y,-z

loop_
_atom_site_aniso_label
_atom_site_aniso_U_11
_atom_site_aniso_U_22
_atom_site_aniso_U_33
_atom_site_aniso_U_12
_atom_site_aniso_U_13
_atom_site_aniso_U_23
Ni1 0.0283(3) 0.0241(3) 0.0205(3) -0.0038(2) 0.0079(2) 0.0046(2)
Ni2 0.0323(3) 0.0240(3) 0.0305(3) -0.0031(2) 0.0052(2) 0.0082(2)
Cl1 0.0308(4) 0.0419(5) 0.0378(5) -0.0063(4) 0.0072(4) 0.0140(4)
Cl2 0.0591(7) 0.0366(6) 0.0566(7) -0.0018(5) -0.0045(5) 0.0022(5)
O1 0.036(1) 0.027(1) 0.021(1) -0.0067(10) 0.0096(9) 0.0050(10)
O2 0.035(1) 0.029(1) 0.037(1) -0.005(1) 0.009(1) 0.013(1)
O3 0.034(1) 0.083(3) 0.063(2) -0.013(1) -0.006(1) 0.043(2)
O4 0.040(2) 0.080(2) 0.043(2) -0.001(1) 0.011(1) 0.031(2)
O5 0.040(1) 0.047(2) 0.058(2) -0.014(1) 0.010(1) 0.010(1)
O6 0.080(2) 0.041(2) 0.077(2) -0.009(2) 0.038(2) 0.003(2)
O7 0.306(10) 0.138(6) 0.057(3) 0.123(6) 0.006(4) -0.008(3)
O8 0.058(2) 0.102(4) 0.116(4) 0.005(2) 0.007(2) 0.051(3)
O9 0.071(3) 0.097(5) 0.37(1) -0.026(3) 0.011(5) 0.101(6)
O10 0.083(3) 0.053(2) 0.080(3) 0.008(2) 0.028(2) -0.001(2)
O11 0.059(2) 0.059(2) 0.079(3) -0.004(2) 0.019(2) 0.013(2)
N1 0.027(1) 0.026(1) 0.025(1) -0.002(1) 0.007(1) 0.006(1)
N2 0.029(1) 0.027(1) 0.020(1) -0.001(1) 0.006(1) 0.006(1)
N3 0.029(1) 0.028(2) 0.024(1) -0.002(1) 0.010(1) 0.009(1)
N4 0.031(1) 0.033(2) 0.026(1) -0.001(1) 0.010(1) 0.008(1)
N5 0.035(2) 0.031(2) 0.033(2) -0.001(1) 0.004(1) 0.008(1)
N6 0.040(2) 0.025(2) 0.029(2) -0.002(1) -0.002(1) 0.006(1)
N7 0.041(2) 0.028(2) 0.034(2) -0.003(1) 0.003(1) 0.010(1)
N8 0.042(2) 0.027(2) 0.031(2) -0.004(1) 0.008(1) 0.009(1)
C1 0.040(2) 0.035(2) 0.029(2) -0.007(2) 0.013(1) 0.008(2)
C2 0.025(2) 0.033(2) 0.023(2) 0.002(1) 0.005(1) 0.009(1)
C3 0.033(2) 0.034(2) 0.032(2) 0.002(1) 0.012(1) 0.011(2)
C4 0.042(2) 0.044(2) 0.026(2) 0.009(2) 0.017(1) 0.009(2)
C5 0.042(2) 0.031(2) 0.020(2) 0.006(2) 0.007(1) 0.003(1)
C6 0.032(2) 0.031(2) 0.022(2) 0.002(1) 0.004(1) 0.007(1)
C7 0.045(2) 0.029(2) 0.026(2) -0.009(2) 0.009(1) 0.001(1)
C8 0.035(2) 0.020(2) 0.039(2) -0.004(1) 0.011(1) 0.001(1)
C9 0.033(2) 0.026(2) 0.031(2) 0.000(1) 0.012(1) 0.006(1)
C10 0.043(2) 0.037(2) 0.044(2) 0.003(2) 0.015(2) 0.016(2)
C11 0.041(2) 0.047(2) 0.049(2) 0.011(2) 0.016(2) 0.023(2)
C12 0.030(2) 0.056(3) 0.037(2) 0.005(2) 0.011(2) 0.012(2)
C13 0.031(2) 0.037(2) 0.021(2) -0.001(1) 0.010(1) 0.009(1)
C14 0.032(2) 0.044(2) 0.037(2) -0.009(2) 0.011(1) 0.007(2)
C15 0.029(2) 0.037(2) 0.028(2) -0.009(1) 0.005(1) 0.007(2)
C16 0.028(2) 0.039(2) 0.028(2) -0.004(1) 0.011(1) 0.010(2)
C17 0.031(2) 0.052(3) 0.044(2) -0.008(2) 0.009(2) 0.016(2)
C18 0.028(2) 0.063(3) 0.043(2) 0.003(2) 0.011(2) 0.027(2)
C19 0.036(2) 0.048(2) 0.043(2) 0.010(2) 0.017(2) 0.019(2)
C20 0.034(2) 0.038(2) 0.028(2) 0.004(1) 0.015(1) 0.013(2)
C21 0.042(2) 0.033(2) 0.037(2) 0.008(2) 0.012(2) 0.007(2)
C22 0.043(2) 0.034(2) 0.042(2) 0.006(2) 0.007(2) 0.007(2)
C23 0.046(2) 0.030(2) 0.030(2) 0.000(2) -0.005(2) 0.009(2)
C24 0.057(3) 0.032(2) 0.055(3) 0.007(2) -0.008(2) 0.008(2)
C25 0.080(3) 0.023(2) 0.069(3) -0.005(2) -0.008(3) 0.007(2)
C26 0.069(3) 0.027(2) 0.064(3) -0.015(2) -0.007(2) 0.010(2)
C27 0.053(2) 0.033(2) 0.032(2) -0.012(2) -0.006(2) 0.015(2)
C28 0.052(2) 0.043(2) 0.044(2) -0.016(2) 0.007(2) 0.019(2)
C29 0.033(2) 0.040(2) 0.041(2) -0.003(2) 0.002(2) 0.007(2)
C30 0.041(2) 0.028(2) 0.037(2) 0.001(2) 0.000(2) 0.009(2)
C31 0.047(2) 0.040(2) 0.040(2) 0.001(2) -0.002(2) 0.006(2)
C32 0.063(3) 0.046(3) 0.034(2) 0.002(2) -0.008(2) 0.012(2)
C33 0.070(3) 0.040(2) 0.034(2) -0.004(2) 0.006(2) 0.013(2)
C34 0.057(2) 0.028(2) 0.031(2) -0.002(2) 0.007(2) 0.011(2)
C35 0.059(2) 0.041(2) 0.039(2) -0.008(2) 0.015(2) 0.015(2)
C36 0.036(2) 0.040(2) 0.040(2) -0.003(2) 0.012(2) 0.008(2)
C37 0.037(2) 0.034(2) 0.037(2) 0.000(2) 0.008(2) 0.008(2)
C38 0.051(2) 0.044(2) 0.043(2) 0.008(2) 0.019(2) 0.019(2)
C39 0.070(3) 0.047(3) 0.033(2) 0.008(2) 0.020(2) 0.016(2)
C40 0.054(2) 0.035(2) 0.033(2) -0.002(2) 0.003(2) 0.007(2)
C41 0.046(2) 0.023(2) 0.033(2) -0.005(1) 0.003(2) 0.007(2)
C42 0.044(2) 0.040(2) 0.034(2) -0.005(2) 0.002(2) 0.008(2)
C43 0.043(2) 0.041(3) 0.070(3) 0.002(2) 0.011(2) -0.010(2)
C44 0.109(5) 0.053(4) 0.128(6) 0.000(3) 0.079(5) 0.007(4)
C45 0.068(4) 0.122(7) 0.123(7) 0.010(4) -0.024(4) -0.028(5)

loop_
_atom_site_label
_atom_site_fract_x
_atom_site_fract_y
_atom_site_fract_z
_atom_site_U_iso_or_equiv
_atom_site_thermal_displace_type
_atom_site_calc_flag
_atom_site_occupancy
Ni1 0.53083(3) 0.51937(3) 0.89432(4) 0.0243(1) Uani d 1.00
Ni2 0.93696(4) 0.08064(3) 0.51170(4) 0.0296(1) Uani d 1.00
Cl1 0.89352(7) 0.65645(6) 0.71091(9) 0.0365(2) Uani d 1.00
Cl2 0.49003(10) 0.12589(7) 0.7896(1) 0.0585(3) Uani d 1.00
O1 0.4616(2) 0.4311(1) 0.9225(2) 0.0276(6) Uani d 1.00
O2 1.0852(2) 0.0375(2) 0.5080(2) 0.0326(7) Uani d 1.00
O3 0.7878(2) 0.6735(2) 0.6349(3) 0.059(1) Uani d 1.00
O4 0.8850(2) 0.6516(2) 0.8283(3) 0.0520(9) Uani d 1.00
O5 0.9676(2) 0.7197(2) 0.7350(3) 0.0496(9) Uani d 1.00
O6 0.9345(3) 0.5807(2) 0.6497(4) 0.065(1) Uani d 1.00
O7 0.4878(8) 0.1340(4) 0.9166(5) 0.196(3) Uani d 1.00
O8 0.3810(3) 0.1315(3) 0.7190(5) 0.093(2) Uani d 1.00
O9 0.5509(4) 0.1857(4) 0.7938(9) 0.185(3) Uani d 1.00
O10 0.5355(3) 0.0488(2) 0.7506(4) 0.076(1) Uani d 1.00
O11 0.5253(3) 0.8131(2) 0.6854(4) 0.067(1) Uani d 1.00
N1 0.6095(2) 0.6196(2) 0.8965(3) 0.0263(7) Uani d 1.00
N2 0.5431(2) 0.4716(2) 0.7081(2) 0.0257(7) Uani d 1.00
N3 0.3892(2) 0.5955(2) 0.8223(3) 0.0259(7) Uani d 1.00
N4 0.7079(2) 0.4841(2) 0.9561(3) 0.0294(7) Uani d 1.00
N5 0.7776(2) 0.1082(2) 0.5203(3) 0.0345(8) Uani d 1.00
N6 0.9489(3) 0.2079(2) 0.5440(3) 0.0348(8) Uani d 1.00
N7 0.8478(3) 0.0661(2) 0.3115(3) 0.0360(8) Uani d 1.00
N8 0.9591(2) 0.1173(2) 0.7246(3) 0.0333(8) Uani d 1.00
C1 0.6276(3) 0.6050(2) 0.7728(3) 0.0339(9) Uani d 1.00
C2 0.6065(3) 0.5212(2) 0.6880(3) 0.0274(8) Uani d 1.00
C3 0.6485(3) 0.4981(2) 0.5875(3) 0.0322(9) Uani d 1.00
C4 0.6220(3) 0.4230(2) 0.5024(3) 0.0361(10) Uani d 1.00
C5 0.5556(3) 0.3730(2) 0.5203(3) 0.0334(9) Uani d 1.00
C6 0.5157(3) 0.3991(2) 0.6219(3) 0.0294(8) Uani d 1.00
C7 0.4405(3) 0.3445(2) 0.6367(3) 0.0346(9) Uani d 1.00
C8 0.5389(3) 0.6907(2) 0.9211(3) 0.0325(9) Uani d 1.00
C9 0.4217(3) 0.6714(2) 0.8456(3) 0.0302(9) Uani d 1.00
C10 0.3512(3) 0.7316(2) 0.8092(4) 0.040(1) Uani d 1.00
C11 0.2416(3) 0.7132(3) 0.7485(4) 0.044(1) Uani d 1.00
C12 0.2074(3) 0.6361(3) 0.7229(4) 0.041(1) Uani d 1.00
C13 0.2830(3) 0.5769(2) 0.7583(3) 0.0291(9) Uani d 1.00
C14 0.2481(3) 0.4928(3) 0.7230(4) 0.0380(10) Uani d 1.00
C15 0.7132(3) 0.6306(2) 1.0008(3) 0.0320(9) Uani d 1.00
C16 0.7698(3) 0.5517(2) 1.0059(3) 0.0303(9) Uani d 1.00
C17 0.8810(3) 0.5499(3) 1.0666(4) 0.042(1) Uani d 1.00
C18 0.9307(3) 0.4781(3) 1.0787(4) 0.042(1) Uani d 1.00
C19 0.8690(3) 0.4086(3) 1.0246(4) 0.040(1) Uani d 1.00
C20 0.7580(3) 0.4135(2) 0.9619(3) 0.0316(9) Uani d 1.00
C21 0.6925(3) 0.3381(2) 0.8984(4) 0.039(1) Uani d 1.00
C22 0.7579(3) 0.1958(2) 0.5370(4) 0.043(1) Uani d 1.00
C23 0.8592(3) 0.2451(2) 0.5693(4) 0.0394(10) Uani d 1.00
C24 0.8529(4) 0.3279(3) 0.6146(5) 0.056(1) Uani d 1.00
C25 0.9366(5) 0.3742(3) 0.6241(5) 0.066(2) Uani d 1.00
C26 1.0269(4) 0.3374(3) 0.5913(5) 0.060(1) Uani d 1.00
C27 1.0334(3) 0.2535(2) 0.5553(4) 0.042(1) Uani d 1.00
C28 1.1342(3) 0.2156(3) 0.5290(4) 0.045(1) Uani d 1.00
C29 0.7020(3) 0.0610(3) 0.3992(4) 0.041(1) Uani d 1.00
C30 0.7391(3) 0.0607(2) 0.2900(4) 0.0384(10) Uani d 1.00
C31 0.6636(3) 0.0495(3) 0.1715(4) 0.047(1) Uani d 1.00
C32 0.7010(4) 0.0439(3) 0.0714(4) 0.053(1) Uani d 1.00
C33 0.8099(4) 0.0482(3) 0.0903(4) 0.050(1) Uani d 1.00
C34 0.8835(3) 0.0604(2) 0.2129(4) 0.040(1) Uani d 1.00
C35 1.0024(4) 0.0700(3) 0.2375(4) 0.045(1) Uani d 1.00
C36 0.7678(3) 0.0821(2) 0.6250(4) 0.039(1) Uani d 1.00
C37 0.8608(3) 0.1168(2) 0.7413(4) 0.0373(10) Uani d 1.00
C38 0.8431(3) 0.1436(3) 0.8577(4) 0.044(1) Uani d 1.00
C39 0.9295(4) 0.1740(3) 0.9625(4) 0.049(1) Uani d 1.00
C40 1.0321(3) 0.1761(2) 0.9478(4) 0.044(1) Uani d 1.00
C41 1.0437(3) 0.1474(2) 0.8284(4) 0.0361(9) Uani d 1.00
C42 1.1542(3) 0.1491(3) 0.8115(4) 0.042(1) Uani d 1.00
C43 0.6040(4) 0.8469(3) 0.6887(5) 0.058(1) Uani d 1.00
C44 0.6025(6) 0.8733(4) 0.5774(7) 0.090(2) Uani d 1.00
C45 0.7016(6) 0.8652(6) 0.8015(9) 0.132(3) Uani d 1.00
H1 0.4323 0.3810 0.8659 0.0310 Uiso calc 1.00
H2 0.5801 0.6400 0.7305 0.0384 Uiso calc 1.00
H3 0.7011 0.6183 0.7880 0.0384 Uiso calc 1.00
H4 0.6937 0.5340 0.5770 0.0361 Uiso calc 1.00
H5 0.6500 0.4057 0.4326 0.0404 Uiso calc 1.00
H6 0.5370 0.3215 0.4626 0.0373 Uiso calc 1.00
H7 0.4297 0.2962 0.5705 0.0393 Uiso calc 1.00
H8 0.3720 0.3709 0.6349 0.0393 Uiso calc 1.00
H9 0.4713 0.3327 0.7152 0.0393 Uiso calc 1.00
H10 0.5626 0.7329 0.8986 0.0361 Uiso calc 1.00
H11 0.5448 0.7080 1.0077 0.0361 Uiso calc 1.00
H12 0.3776 0.7843 0.8268 0.0461 Uiso calc 1.00
H13 0.1914 0.7533 0.7254 0.0506 Uiso calc 1.00
H14 0.1334 0.6218 0.6818 0.0442 Uiso calc 1.00
H15 0.1720 0.4876 0.6793 0.0425 Uiso calc 1.00
H16 0.2875 0.4587 0.6710 0.0425 Uiso calc 1.00
H17 0.2622 0.4754 0.7972 0.0425 Uiso calc 1.00
H18 0.7595 0.6641 0.9888 0.0347 Uiso calc 1.00
H19 0.6978 0.6542 1.0776 0.0347 Uiso calc 1.00
H20 0.9225 0.5985 1.0998 0.0441 Uiso calc 1.00
H21 1.0063 0.4759 1.1221 0.0487 Uiso calc 1.00
H22 0.9021 0.3584 1.0297 0.0460 Uiso calc 1.00
H23 0.7383 0.2928 0.9097 0.0462 Uiso calc 1.00
H24 0.6613 0.3330 0.8116 0.0462 Uiso calc 1.00
H25 0.6359 0.3398 0.9352 0.0462 Uiso calc 1.00
H26 1.1476 0.0641 0.5117 0.0364 Uiso calc 1.00
H27 0.7078 0.2033 0.4619 0.0481 Uiso calc 1.00
H28 0.7263 0.2156 0.6038 0.0481 Uiso calc 1.00
H29 0.7912 0.3522 0.6406 0.0632 Uiso calc 1.00
H30 0.9316 0.4316 0.6488 0.0764 Uiso calc 1.00
H31 1.0831 0.3689 0.5950 0.0664 Uiso calc 1.00
H32 1.1840 0.2568 0.5426 0.0539 Uiso calc 1.00
H33 1.1161 0.1838 0.4442 0.0539 Uiso calc 1.00
H34 1.1659 0.1833 0.5835 0.0539 Uiso calc 1.00
H35 0.6315 0.0849 0.3893 0.0463 Uiso calc 1.00
H36 0.6992 0.0076 0.4022 0.0463 Uiso calc 1.00
H37 0.5875 0.0474 0.1601 0.0538 Uiso calc 1.00
H38 0.6509 0.0363 -0.0107 0.0610 Uiso calc 1.00
H39 0.8378 0.0421 0.0233 0.0561 Uiso calc 1.00
H40 1.0163 0.0647 0.1587 0.0516 Uiso calc 1.00
H41 1.0260 0.1220 0.2916 0.0516 Uiso calc 1.00
H42 1.0424 0.0301 0.2728 0.0516 Uiso calc 1.00
H43 0.7005 0.1014 0.6389 0.0449 Uiso calc 1.00
H44 0.7699 0.0255 0.6036 0.0449 Uiso calc 1.00
H45 0.7715 0.1417 0.8645 0.0497 Uiso calc 1.00
H46 0.9213 0.1924 1.0436 0.0550 Uiso calc 1.00
H47 1.0923 0.1961 1.0184 0.0519 Uiso calc 1.00
H48 1.2056 0.1718 0.8910 0.0495 Uiso calc 1.00
H49 1.1496 0.1820 0.7576 0.0495 Uiso calc 1.00
H50 1.1750 0.0965 0.7755 0.0495 Uiso calc 1.00
H51 0.5947 0.8275 0.5075 0.1094 Uiso calc 1.00
H52 0.6713 0.8986 0.5970 0.1094 Uiso calc 1.00
H53 0.5456 0.9098 0.5623 0.1094 Uiso calc 1.00
H54 0.7315 0.8135 0.8155 0.1551 Uiso calc 1.00
H55 0.6832 0.8960 0.8709 0.1551 Uiso calc 1.00
H56 0.7552 0.8896 0.7846 0.1551 Uiso calc 1.00

loop_
_atom_type_symbol
_atom_type_oxidation_number
_atom_type_number_in_cell
_atom_type_scat_dispersion_real
_atom_type_scat_dispersion_imag
_atom_type_scat_source
Ni 0 4 0.339 1.112
;International Tables for Crystallography
(1992, Vol. C, Tables 4.2.6.8 and 6.1.1.1)
;
C 0 90 0.003 0.002
;International Tables for Crystallography
(1992, Vol. C, Tables 4.2.6.8 and 6.1.1.1)
;
H 0 112 0.000 0.000
;International Tables for Crystallography
(1992, Vol. C, Table 6.1.1.2)
;
N 0 16 0.006 0.003
;International Tables for Crystallography
(1992, Vol. C, Tables 4.2.6.8 and 6.1.1.1)
;
O 0 22 0.011 0.006
;International Tables for Crystallography
(1992, Vol. C, Tables 4.2.6.8 and 6.1.1.1)
;
Cl 0 4 0.148 0.159
;International Tables for Crystallography
(1992, Vol. C, Tables 4.2.6.8 and 6.1.1.1)
;

loop_
_geom_angle_atom_site_label_1
_geom_angle_atom_site_label_2
_geom_angle_atom_site_label_3
_geom_angle
_geom_angle_site_symmetry_1
_geom_angle_site_symmetry_2
_geom_angle_site_symmetry_3
_geom_angle_publ_flag
O1 NI1 O1 80.07(9) 1_555 1_555 2_667 yes
O1 NI1 N1 170.67(10) 1_555 1_555 1_555 yes
O1 NI1 N2 104.7(1) 1_555 1_555 1_555 yes
O1 NI1 N3 103.9(1) 1_555 1_555 1_555 yes
O1 NI1 N4 100.1(1) 1_555 1_555 1_555 yes
O1 NI1 N1 90.7(1) 2_667 1_555 1_555 yes
O1 NI1 N2 173.1(1) 2_667 1_555 1_555 yes
O1 NI1 N3 94.15(10) 2_667 1_555 1_555 yes
O1 NI1 N4 89.44(10) 2_667 1_555 1_555 yes
N1 NI1 N2 84.4(1) 1_555 1_555 1_555 yes
N1 NI1 N3 78.1(1) 1_555 1_555 1_555 yes
N1 NI1 N4 78.1(1) 1_555 1_555 1_555 yes
N2 NI1 N3 89.7(1) 1_555 1_555 1_555 yes
N2 NI1 N4 84.7(1) 1_555 1_555 1_555 yes
N3 NI1 N4 155.9(1) 1_555 1_555 1_555 yes
O2 NI2 O2 79.9(1) 1_555 1_555 2_756 yes
O2 NI2 N5 170.7(1) 1_555 1_555 1_555 yes
O2 NI2 N6 105.0(1) 1_555 1_555 1_555 yes
O2 NI2 N7 102.9(1) 1_555 1_555 1_555 yes
O2 NI2 N8 101.3(1) 1_555 1_555 1_555 yes
O2 NI2 N5 91.0(1) 2_756 1_555 1_555 yes
O2 NI2 N6 174.0(1) 2_756 1_555 1_555 yes
O2 NI2 N7 91.5(1) 2_756 1_555 1_555 yes
O2 NI2 N8 92.8(1) 2_756 1_555 1_555 yes
N5 NI2 N6 83.9(1) 1_555 1_555 1_555 yes
N5 NI2 N7 79.4(1) 1_555 1_555 1_555 yes
N5 NI2 N8 76.7(1) 1_555 1_555 1_555 yes
N6 NI2 N7 90.6(1) 1_555 1_555 1_555 yes
N6 NI2 N8 83.0(1) 1_555 1_555 1_555 yes
N7 NI2 N8 155.8(1) 1_555 1_555 1_555 yes
O3 CL1 O4 108.8(2) 1_555 1_555 1_555 yes
O3 CL1 O5 109.6(2) 1_555 1_555 1_555 yes
O3 CL1 O6 110.9(2) 1_555 1_555 1_555 yes
O4 CL1 O5 109.3(2) 1_555 1_555 1_555 yes
O4 CL1 O6 108.5(2) 1_555 1_555 1_555 yes
O5 CL1 O6 109.7(2) 1_555 1_555 1_555 yes
O7 CL2 O8 105.3(5) 1_555 1_555 1_555 yes
O7 CL2 O9 108.7(5) 1_555 1_555 1_555 yes
O7 CL2 O10 105.3(4) 1_555 1_555 1_555 yes
O8 CL2 O9 111.7(4) 1_555 1_555 1_555 yes
O8 CL2 O10 112.6(3) 1_555 1_555 1_555 yes
O9 CL2 O10 112.6(4) 1_555 1_555 1_555 yes
NI1 O1 NI1 99.93(9) 1_555 1_555 2_667 yes
NI1 O1 H1 130.0(2) 1_555 1_555 1_555 no
NI1 O1 H1 130.1(2) 2_667 1_555 1_555 no
NI2 O2 NI2 100.1(1) 1_555 1_555 2_756 yes
NI2 O2 H26 130.0(2) 1_555 1_555 1_555 no
NI2 O2 H26 129.9(2) 2_756 1_555 1_555 no
NI1 N1 C1 108.6(2) 1_555 1_555 1_555 yes
NI1 N1 C8 108.2(2) 1_555 1_555 1_555 yes
NI1 N1 C15 107.5(2) 1_555 1_555 1_555 yes
C1 N1 C8 111.0(3) 1_555 1_555 1_555 yes
C1 N1 C15 112.2(3) 1_555 1_555 1_555 yes
C8 N1 C15 109.3(2) 1_555 1_555 1_555 yes
NI1 N2 C2 109.1(2) 1_555 1_555 1_555 yes
NI1 N2 C6 132.0(3) 1_555 1_555 1_555 yes
C2 N2 C6 117.9(3) 1_555 1_555 1_555 yes
NI1 N3 C9 110.8(2) 1_555 1_555 1_555 yes
NI1 N3 C13 131.3(3) 1_555 1_555 1_555 yes
C9 N3 C13 117.9(3) 1_555 1_555 1_555 yes
NI1 N4 C16 108.8(2) 1_555 1_555 1_555 yes
NI1 N4 C20 132.8(2) 1_555 1_555 1_555 yes
C16 N4 C20 118.1(3) 1_555 1_555 1_555 yes
NI2 N5 C22 109.3(3) 1_555 1_555 1_555 yes
NI2 N5 C29 107.1(2) 1_555 1_555 1_555 yes
NI2 N5 C36 106.9(2) 1_555 1_555 1_555 yes
C22 N5 C29 110.4(3) 1_555 1_555 1_555 yes
C22 N5 C36 112.8(3) 1_555 1_555 1_555 yes
C29 N5 C36 110.2(3) 1_555 1_555 1_555 yes
NI2 N6 C23 110.0(3) 1_555 1_555 1_555 yes
NI2 N6 C27 130.7(3) 1_555 1_555 1_555 yes
C23 N6 C27 118.8(3) 1_555 1_555 1_555 yes
NI2 N7 C30 110.5(3) 1_555 1_555 1_555 yes
NI2 N7 C34 131.3(2) 1_555 1_555 1_555 yes
C30 N7 C34 118.1(3) 1_555 1_555 1_555 yes
NI2 N8 C37 108.8(2) 1_555 1_555 1_555 yes
NI2 N8 C41 133.7(3) 1_555 1_555 1_555 yes
C37 N8 C41 116.8(3) 1_555 1_555 1_555 yes
N1 C1 C2 115.8(4) 1_555 1_555 1_555 yes
N1 C1 H2 107.4(3) 1_555 1_555 1_555 no
N1 C1 H3 107.6(3) 1_555 1_555 1_555 no
C2 C1 H2 107.7(3) 1_555 1_555 1_555 no
C2 C1 H3 108.6(3) 1_555 1_555 1_555 no
H2 C1 H3 109.6(5) 1_555 1_555 1_555 no
N2 C2 C1 119.3(3) 1_555 1_555 1_555 yes
N2 C2 C3 122.3(3) 1_555 1_555 1_555 yes
C1 C2 C3 118.3(4) 1_555 1_555 1_555 yes
C2 C3 C4 118.8(4) 1_555 1_555 1_555 yes
C2 C3 H4 120.2(3) 1_555 1_555 1_555 no
C4 C3 H4 121.0(4) 1_555 1_555 1_555 no
C3 C4 C5 119.2(4) 1_555 1_555 1_555 yes
C3 C4 H5 120.4(5) 1_555 1_555 1_555 no
C5 C4 H5 120.4(3) 1_555 1_555 1_555 no
C4 C5 C6 119.5(3) 1_555 1_555 1_555 yes
C4 C5 H6 119.9(4) 1_555 1_555 1_555 no
C6 C5 H6 120.6(4) 1_555 1_555 1_555 no
N2 C6 C5 122.0(4) 1_555 1_555 1_555 yes
N2 C6 C7 119.6(3) 1_555 1_555 1_555 yes
C5 C6 C7 118.4(3) 1_555 1_555 1_555 yes
C6 C7 H7 109.9(4) 1_555 1_555 1_555 no
C6 C7 H8 109.1(4) 1_555 1_555 1_555 no
C6 C7 H9 109.7(3) 1_555 1_555 1_555 no
H7 C7 H8 109.5(3) 1_555 1_555 1_555 no
H7 C7 H9 109.7(4) 1_555 1_555 1_555 no
H8 C7 H9 108.9(4) 1_555 1_555 1_555 no
N1 C8 C9 111.0(3) 1_555 1_555 1_555 yes
N1 C8 H10 108.8(4) 1_555 1_555 1_555 no
N1 C8 H11 109.5(3) 1_555 1_555 1_555 no
C9 C8 H10 109.1(3) 1_555 1_555 1_555 no
C9 C8 H11 109.1(4) 1_555 1_555 1_555 no
H10 C8 H11 109.3(3) 1_555 1_555 1_555 no
N3 C9 C8 116.4(3) 1_555 1_555 1_555 yes
N3 C9 C10 123.3(3) 1_555 1_555 1_555 yes
C8 C9 C10 120.1(3) 1_555 1_555 1_555 yes
C9 C10 C11 118.5(4) 1_555 1_555 1_555 yes
C9 C10 H12 120.6(4) 1_555 1_555 1_555 no
C11 C10 H12 120.8(4) 1_555 1_555 1_555 no
C10 C11 C12 118.9(4) 1_555 1_555 1_555 yes
C10 C11 H13 120.4(5) 1_555 1_555 1_555 no
C12 C11 H13 120.7(4) 1_555 1_555 1_555 no
C11 C12 C13 120.2(3) 1_555 1_555 1_555 yes
C11 C12 H14 120.9(4) 1_555 1_555 1_555 no
C13 C12 H14 119.0(5) 1_555 1_555 1_555 no
N3 C13 C12 121.0(3) 1_555 1_555 1_555 yes
N3 C13 C14 118.6(3) 1_555 1_555 1_555 yes
C12 C13 C14 120.3(3) 1_555 1_555 1_555 yes
C13 C14 H15 110.6(4) 1_555 1_555 1_555 no
C13 C14 H16 110.4(4) 1_555 1_555 1_555 no
C13 C14 H17 109.8(3) 1_555 1_555 1_555 no
H15 C14 H16 109.2(3) 1_555 1_555 1_555 no
H15 C14 H17 108.4(5) 1_555 1_555 1_555 no
H16 C14 H17 108.4(4) 1_555 1_555 1_555 no
N1 C15 C16 111.4(3) 1_555 1_555 1_555 yes
N1 C15 H18 108.9(4) 1_555 1_555 1_555 no
N1 C15 H19 108.8(3) 1_555 1_555 1_555 no
C16 C15 H18 108.8(3) 1_555 1_555 1_555 no
C16 C15 H19 108.5(4) 1_555 1_555 1_555 no
H18 C15 H19 110.5(3) 1_555 1_555 1_555 no
N4 C16 C15 117.9(3) 1_555 1_555 1_555 yes
N4 C16 C17 121.9(4) 1_555 1_555 1_555 yes
C15 C16 C17 120.1(3) 1_555 1_555 1_555 yes
C16 C17 C18 119.7(4) 1_555 1_555 1_555 yes
C16 C17 H20 119.8(4) 1_555 1_555 1_555 no
C18 C17 H20 120.5(3) 1_555 1_555 1_555 no
C17 C18 C19 118.8(3) 1_555 1_555 1_555 yes
C17 C18 H21 120.9(4) 1_555 1_555 1_555 no
C19 C18 H21 120.3(5) 1_555 1_555 1_555 no
C18 C19 C20 119.2(4) 1_555 1_555 1_555 yes
C18 C19 H22 120.1(4) 1_555 1_555 1_555 no
C20 C19 H22 120.7(4) 1_555 1_555 1_555 no
N4 C20 C19 122.2(3) 1_555 1_555 1_555 yes
N4 C20 C21 118.6(3) 1_555 1_555 1_555 yes
C19 C20 C21 119.2(4) 1_555 1_555 1_555 yes
C20 C21 H23 109.7(3) 1_555 1_555 1_555 no
C20 C21 H24 110.1(4) 1_555 1_555 1_555 no
C20 C21 H25 109.1(3) 1_555 1_555 1_555 no
H23 C21 H24 109.5(4) 1_555 1_555 1_555 no
H23 C21 H25 108.8(5) 1_555 1_555 1_555 no
H24 C21 H25 109.5(4) 1_555 1_555 1_555 no
N5 C22 C23 114.8(3) 1_555 1_555 1_555 yes
N5 C22 H27 108.7(3) 1_555 1_555 1_555 no
N5 C22 H28 107.6(4) 1_555 1_555 1_555 no
C23 C22 H27 108.3(5) 1_555 1_555 1_555 no
C23 C22 H28 108.0(3) 1_555 1_555 1_555 no
H27 C22 H28 109.2(4) 1_555 1_555 1_555 no
N6 C23 C22 119.2(3) 1_555 1_555 1_555 yes
N6 C23 C24 122.2(4) 1_555 1_555 1_555 yes
C22 C23 C24 118.3(4) 1_555 1_555 1_555 yes
C23 C24 C25 119.1(5) 1_555 1_555 1_555 yes
C23 C24 H29 120.3(5) 1_555 1_555 1_555 no
C25 C24 H29 120.6(4) 1_555 1_555 1_555 no
C24 C25 C26 119.5(4) 1_555 1_555 1_555 yes
C24 C25 H30 120.7(6) 1_555 1_555 1_555 no
C26 C25 H30 119.7(6) 1_555 1_555 1_555 no
C25 C26 C27 119.3(5) 1_555 1_555 1_555 yes
C25 C26 H31 119.7(4) 1_555 1_555 1_555 no
C27 C26 H31 121.0(5) 1_555 1_555 1_555 no
N6 C27 C26 120.7(4) 1_555 1_555 1_555 yes
N6 C27 C28 120.9(4) 1_555 1_555 1_555 yes
C26 C27 C28 118.4(4) 1_555 1_555 1_555 yes
C27 C28 H32 108.9(4) 1_555 1_555 1_555 no
C27 C28 H33 109.1(3) 1_555 1_555 1_555 no
C27 C28 H34 109.3(5) 1_555 1_555 1_555 no
H32 C28 H33 109.5(5) 1_555 1_555 1_555 no
H32 C28 H34 109.7(4) 1_555 1_555 1_555 no
H33 C28 H34 110.3(4) 1_555 1_555 1_555 no
N5 C29 C30 111.5(4) 1_555 1_555 1_555 yes
N5 C29 H35 108.2(3) 1_555 1_555 1_555 no
N5 C29 H36 108.7(4) 1_555 1_555 1_555 no
C30 C29 H35 109.2(4) 1_555 1_555 1_555 no
C30 C29 H36 109.5(4) 1_555 1_555 1_555 no
H35 C29 H36 109.8(5) 1_555 1_555 1_555 no
N7 C30 C29 117.1(3) 1_555 1_555 1_555 yes
N7 C30 C31 122.9(4) 1_555 1_555 1_555 yes
C29 C30 C31 119.9(4) 1_555 1_555 1_555 yes
C30 C31 C32 118.5(4) 1_555 1_555 1_555 yes
C30 C31 H37 120.6(5) 1_555 1_555 1_555 no
C32 C31 H37 120.8(4) 1_555 1_555 1_555 no
C31 C32 C33 119.7(4) 1_555 1_555 1_555 yes
C31 C32 H38 120.2(5) 1_555 1_555 1_555 no
C33 C32 H38 120.1(5) 1_555 1_555 1_555 no
C32 C33 C34 119.7(5) 1_555 1_555 1_555 yes
C32 C33 H39 121.5(4) 1_555 1_555 1_555 no
C34 C33 H39 118.9(5) 1_555 1_555 1_555 no
N7 C34 C33 121.1(4) 1_555 1_555 1_555 yes
N7 C34 C35 118.0(3) 1_555 1_555 1_555 yes
C33 C34 C35 120.9(4) 1_555 1_555 1_555 yes
C34 C35 H40 109.2(3) 1_555 1_555 1_555 no
C34 C35 H41 110.4(4) 1_555 1_555 1_555 no
C34 C35 H42 110.6(5) 1_555 1_555 1_555 no
H40 C35 H41 107.7(5) 1_555 1_555 1_555 no
H40 C35 H42 108.5(4) 1_555 1_555 1_555 no
H41 C35 H42 110.3(4) 1_555 1_555 1_555 no
N5 C36 C37 109.3(4) 1_555 1_555 1_555 yes
N5 C36 H43 108.3(4) 1_555 1_555 1_555 no
N5 C36 H44 109.0(4) 1_555 1_555 1_555 no
C37 C36 H43 109.6(3) 1_555 1_555 1_555 no
C37 C36 H44 110.1(4) 1_555 1_555 1_555 no
H43 C36 H44 110.4(4) 1_555 1_555 1_555 no
N8 C37 C36 116.1(4) 1_555 1_555 1_555 yes
N8 C37 C38 123.8(3) 1_555 1_555 1_555 yes
C36 C37 C38 120.1(4) 1_555 1_555 1_555 yes
C37 C38 C39 119.0(4) 1_555 1_555 1_555 yes
C37 C38 H45 120.5(4) 1_555 1_555 1_555 no
C39 C38 H45 120.6(5) 1_555 1_555 1_555 no
C38 C39 C40 118.5(4) 1_555 1_555 1_555 yes
C38 C39 H46 121.8(5) 1_555 1_555 1_555 no
C40 C39 H46 119.7(4) 1_555 1_555 1_555 no
C39 C40 C41 119.3(3) 1_555 1_555 1_555 yes
C39 C40 H47 119.8(4) 1_555 1_555 1_555 no
C41 C40 H47 120.9(5) 1_555 1_555 1_555 no
N8 C41 C40 122.7(4) 1_555 1_555 1_555 yes
N8 C41 C42 117.6(4) 1_555 1_555 1_555 yes
C40 C41 C42 119.7(3) 1_555 1_555 1_555 yes
C41 C42 H48 109.0(4) 1_555 1_555 1_555 no
C41 C42 H49 108.5(4) 1_555 1_555 1_555 no
C41 C42 H50 109.7(4) 1_555 1_555 1_555 no
H48 C42 H49 109.2(4) 1_555 1_555 1_555 no
H48 C42 H50 110.5(4) 1_555 1_555 1_555 no
H49 C42 H50 109.9(4) 1_555 1_555 1_555 no
O11 C43 C44 119.4(5) 1_555 1_555 1_555 yes
O11 C43 C45 121.8(7) 1_555 1_555 1_555 yes
C44 C43 C45 118.7(6) 1_555 1_555 1_555 yes
C43 C44 H51 108.8(7) 1_555 1_555 1_555 no
C43 C44 H52 107.6(6) 1_555 1_555 1_555 no
C43 C44 H53 109.4(8) 1_555 1_555 1_555 no
H51 C44 H52 109.2(9) 1_555 1_555 1_555 no
H51 C44 H53 111.6(7) 1_555 1_555 1_555 no
H52 C44 H53 110.1(7) 1_555 1_555 1_555 no
C43 C45 H54 107.1(7) 1_555 1_555 1_555 no
C43 C45 H55 110.9(7) 1_555 1_555 1_555 no
C43 C45 H56 109.2(9) 1_555 1_555 1_555 no
H54 C45 H55 109(1) 1_555 1_555 1_555 no
H54 C45 H56 107.3(8) 1_555 1_555 1_555 no
H55 C45 H56 112.8(9) 1_555 1_555 1_555 no

loop_
_geom_bond_atom_site_label_1
_geom_bond_atom_site_label_2
_geom_bond_distance
_geom_bond_site_symmetry_1
_geom_bond_site_symmetry_2
_geom_bond_publ_flag
NI1 O1 2.003(3) 1_555 1_555 yes
NI1 O1 2.033(2) 1_555 2_667 yes
NI1 N1 2.089(3) 1_555 1_555 yes
NI1 N2 2.142(3) 1_555 1_555 yes
NI1 N3 2.241(3) 1_555 1_555 yes
NI1 N4 2.251(3) 1_555 1_555 yes
NI2 O2 1.998(3) 1_555 1_555 yes
NI2 O2 2.036(3) 1_555 2_756 yes
NI2 N5 2.096(3) 1_555 1_555 yes
NI2 N6 2.144(3) 1_555 1_555 yes
NI2 N7 2.204(3) 1_555 1_555 yes
NI2 N8 2.309(3) 1_555 1_555 yes
CL1 O3 1.430(3) 1_555 1_555 yes
CL1 O4 1.440(4) 1_555 1_555 yes
CL1 O5 1.432(4) 1_555 1_555 yes
CL1 O6 1.442(4) 1_555 1_555 yes
CL2 O7 1.460(7) 1_555 1_555 yes
CL2 O8 1.398(4) 1_555 1_555 yes
CL2 O9 1.343(8) 1_555 1_555 yes
CL2 O10 1.418(4) 1_555 1_555 yes
O11 C43 1.206(7) 1_555 1_555 yes
N1 C1 1.484(5) 1_555 1_555 yes
N1 C8 1.479(4) 1_555 1_555 yes
N1 C15 1.479(4) 1_555 1_555 yes
N2 C2 1.359(5) 1_555 1_555 yes
N2 C6 1.354(4) 1_555 1_555 yes
N3 C9 1.347(5) 1_555 1_555 yes
N3 C13 1.354(4) 1_555 1_555 yes
N4 C16 1.355(5) 1_555 1_555 yes
N4 C20 1.342(5) 1_555 1_555 yes
N5 C22 1.486(5) 1_555 1_555 yes
N5 C29 1.488(4) 1_555 1_555 yes
N5 C36 1.470(6) 1_555 1_555 yes
N6 C23 1.346(5) 1_555 1_555 yes
N6 C27 1.360(6) 1_555 1_555 yes
N7 C30 1.353(5) 1_555 1_555 yes
N7 C34 1.348(6) 1_555 1_555 yes
N8 C37 1.347(6) 1_555 1_555 yes
N8 C41 1.352(4) 1_555 1_555 yes
C1 C2 1.493(5) 1_555 1_555 yes
C2 C3 1.388(6) 1_555 1_555 yes
C3 C4 1.382(5) 1_555 1_555 yes
C4 C5 1.378(7) 1_555 1_555 yes
C5 C6 1.383(6) 1_555 1_555 yes
C6 C7 1.502(6) 1_555 1_555 yes
C8 C9 1.501(4) 1_555 1_555 yes
C9 C10 1.393(6) 1_555 1_555 yes
C10 C11 1.386(5) 1_555 1_555 yes
C11 C12 1.367(7) 1_555 1_555 yes
C12 C13 1.411(6) 1_555 1_555 yes
C13 C14 1.470(6) 1_555 1_555 yes
C15 C16 1.500(5) 1_555 1_555 yes
C16 C17 1.387(5) 1_555 1_555 yes
C17 C18 1.372(7) 1_555 1_555 yes
C18 C19 1.381(6) 1_555 1_555 yes
C19 C20 1.393(5) 1_555 1_555 yes
C20 C21 1.491(5) 1_555 1_555 yes
C22 C23 1.514(6) 1_555 1_555 yes
C23 C24 1.384(6) 1_555 1_555 yes
C24 C25 1.365(8) 1_555 1_555 yes
C25 C26 1.385(8) 1_555 1_555 yes
C26 C27 1.396(6) 1_555 1_555 yes
C27 C28 1.482(6) 1_555 1_555 yes
C29 C30 1.499(7) 1_555 1_555 yes
C30 C31 1.387(5) 1_555 1_555 yes
C31 C32 1.378(8) 1_555 1_555 yes
C32 C33 1.359(7) 1_555 1_555 yes
C33 C34 1.411(5) 1_555 1_555 yes
C34 C35 1.485(7) 1_555 1_555 yes
C36 C37 1.506(5) 1_555 1_555 yes
C37 C38 1.388(7) 1_555 1_555 yes
C38 C39 1.372(5) 1_555 1_555 yes
C39 C40 1.395(7) 1_555 1_555 yes
C40 C41 1.389(6) 1_555 1_555 yes
C41 C42 1.505(6) 1_555 1_555 yes
C43 C44 1.50(1) 1_555 1_555 yes
C43 C45 1.482(8) 1_555 1_555 yes

loop_
_geom_contact_atom_site_label_1
_geom_contact_atom_site_label_2
_geom_contact_distance
_geom_contact_site_symmetry_1
_geom_contact_site_symmetry_2
O3 C1 3.471(6) 1_555 1_555
O3 C28 3.494(7) 1_555 2_766
O3 C3 3.502(6) 1_555 1_555
O3 C7 3.535(4) 1_555 2_666
O4 C18 3.273(5) 1_555 2_767
O4 C1 3.309(5) 1_555 1_555
O4 C19 3.330(5) 1_555 2_767
O4 C40 3.341(5) 1_555 2_767
O4 C15 3.547(6) 1_555 1_555
O5 C12 3.321(5) 1_555 1_655
O5 C39 3.361(5) 1_555 2_767
O5 C28 3.423(6) 1_555 2_766
O5 C11 3.484(5) 1_555 1_655
O5 C27 3.558(6) 1_555 2_766
O6 C18 3.497(6) 1_555 2_767
O6 C12 3.509(6) 1_555 1_655
O6 C25 3.514(6) 1_555 1_555
O7 C8 3.132(7) 1_555 2_667
O7 C32 3.316(9) 1_555 1_556
O7 C10 3.508(7) 1_555 2_667
O8 C29 3.357(7) 1_555 2_656
O8 C42 3.392(7) 1_555 1_455
O8 C44 3.52(1) 1_555 2_666
O9 C21 3.073(8) 1_555 1_555
O10 C44 3.336(8) 1_555 1_545
O10 C29 3.439(6) 1_555 2_656
O10 C43 3.457(6) 1_555 1_545
O11 C5 3.434(5) 1_555 2_666
O11 C29 3.550(5) 1_555 2_666
N2 C4 3.543(5) 1_555 2_666
C1 C5 3.595(5) 1_555 2_666
C2 C4 3.340(5) 1_555 2_666
C2 C5 3.517(5) 1_555 2_666
C3 C5 3.462(5) 1_555 2_666
C3 C6 3.500(5) 1_555 2_666
C3 C4 3.577(5) 1_555 2_666
C4 C24 3.346(6) 1_555 1_555
C17 C18 3.312(7) 1_555 2_767
C17 C25 3.564(6) 1_555 2_767
C18 C18 3.22(1) 1_555 2_767
